data_7242679
loop_
_publ_author_name
'Hossain, Anowar'
'Dey, Arka'
'Seth, Saikat Kumar'
'Ray, Partha Pratim'
'Ortega-Castro, Joaqu\'in'
'Frontera, Antonio'
'Mukhopadhyay, Subrata'

_publ_section_title
;
 Anion-dependent structural variations and charge transport property
 analysis of
 4&#x2032;-(3-pyridyl)-4,2&#x2032;:6&#x2032;,4&#x2032;&#x2032;-terpyridinium
 salts
;
_journal_issue 19
_journal_name_full CrystEngComm
_journal_page_first 3569
_journal_page_last 3581
_journal_paper_doi 10.1039/D1CE00248A
_journal_volume 23
_journal_year 2021
_chemical_formula_sum 'C20 H19 Cl3 N4 O13'
_chemical_formula_weight 629.74
_space_group_crystal_system triclinic
_space_group_IT_number 2
_space_group_name_Hall '-P 1'
_space_group_name_H-M_alt 'P -1'
_atom_sites_solution_hydrogens mixed
_audit_creation_method SHELXL-2018/1
_audit_update_record
;
2020-06-25 deposited with the CCDC.	2021-04-20 downloaded from the CCDC.
;
_cell_angle_alpha 111.868(3)
_cell_angle_beta 97.267(3)
_cell_angle_gamma 95.940(3)
_cell_formula_units_Z 2
_cell_length_a 7.9128(5)
_cell_length_b 12.1194(7)
_cell_length_c 14.6144(9)
_cell_measurement_reflns_used 3120
_cell_measurement_temperature 296(2)
_cell_measurement_theta_max 25.0
_cell_measurement_theta_min 1.5
_cell_volume 1272.82(14)
_computing_cell_refinement 'APEX2(Bruker,2007)and SAINT (Bruker,2007)'
_computing_data_collection 'APEX2 (Bruker, 2007)'
_computing_data_reduction 'SAINT(Bruker,2007)and XPREP(Bruker,2007)'
_computing_molecular_graphics
;    
ORTEP-3 for Windows (Farrugia, 1997), DIAMOND (Brandenburg,
1999) and Mercury (Macrae <i>et al.</i>, 2006)
;
_computing_publication_material 'PLATON (Spek, 2009)'
_computing_structure_refinement 'SHELXL-2018/1 (Sheldrick, 2018)'
_computing_structure_solution 'SHELXT 2014/4 (Sheldrick, 2014)'
_diffrn_ambient_temperature 296(2)
_diffrn_measured_fraction_theta_full 0.986
_diffrn_measured_fraction_theta_max 0.986
_diffrn_measurement_device_type 'Bruker SMART APEX II CCD area-detector'
_diffrn_measurement_method '\w and \f'
_diffrn_radiation_type MoK\a
_diffrn_radiation_wavelength 0.71073
_diffrn_reflns_av_R_equivalents 0.0289
_diffrn_reflns_av_unetI/netI 0.0269
_diffrn_reflns_Laue_measured_fraction_full 0.986
_diffrn_reflns_Laue_measured_fraction_max 0.986
_diffrn_reflns_limit_h_max 8
_diffrn_reflns_limit_h_min -9
_diffrn_reflns_limit_k_max 14
_diffrn_reflns_limit_k_min -14
_diffrn_reflns_limit_l_max 17
_diffrn_reflns_limit_l_min -17
_diffrn_reflns_number 13693
_diffrn_reflns_point_group_measured_fraction_full 0.986
_diffrn_reflns_point_group_measured_fraction_max 0.986
_diffrn_reflns_theta_full 25.073
_diffrn_reflns_theta_max 25.073
_diffrn_reflns_theta_min 1.526
_diffrn_source 'fine-focus sealed tube'
_exptl_absorpt_coefficient_mu 0.436
_exptl_absorpt_correction_T_max 0.970
_exptl_absorpt_correction_T_min 0.944
_exptl_absorpt_correction_type multi-scan
_exptl_absorpt_process_details SADABS
_exptl_crystal_colour colorless
_exptl_crystal_density_diffrn 1.643
_exptl_crystal_description block
_exptl_crystal_F_000 644
_exptl_crystal_size_max 0.15
_exptl_crystal_size_mid 0.11
_exptl_crystal_size_min 0.07
_refine_diff_density_max 1.349
_refine_diff_density_min -0.941
_refine_diff_density_rms 0.099
_refine_ls_extinction_coef 0.013(3)
_refine_ls_extinction_expression Fc^*^=kFc[1+0.001xFc^2^\l^3^/sin(2\q)]^-1/4^
_refine_ls_extinction_method 'SHELXL-2018/1 (Sheldrick 2018)'
_refine_ls_goodness_of_fit_ref 1.064
_refine_ls_hydrogen_treatment constr
_refine_ls_matrix_type full
_refine_ls_number_parameters 362
_refine_ls_number_reflns 4470
_refine_ls_number_restraints 0
_refine_ls_restrained_S_all 1.064
_refine_ls_R_factor_all 0.0810
_refine_ls_R_factor_gt 0.0740
_refine_ls_shift/su_max 0.000
_refine_ls_shift/su_mean 0.000
_refine_ls_structure_factor_coef Fsqd
_refine_ls_weighting_details 'w=1/[\s^2^(Fo^2^)+(0.1356P)^2^+2.2152P] where P=(Fo^2^+2Fc^2^)/3'
_refine_ls_weighting_scheme calc
_refine_ls_wR_factor_gt 0.2187
_refine_ls_wR_factor_ref 0.2272
_reflns_Friedel_coverage 0.000
_reflns_number_gt 3873
_reflns_number_total 4470
_reflns_threshold_expression 'I > 2\s(I)'
_cod_data_source_file d1ce00248a2.cif
_cod_data_source_block shelx_CCDC2
_cod_depositor_comments 'Adding full bibliography for 7242677--7242679.cif.'
_cod_database_code 7242679
_shelx_shelxl_version_number 2018/1
_shelx_space_group_comment
;
The symmetry employed for this shelxl refinement is uniquely defined
by the following loop, which should always be used as a source of
symmetry information in preference to the above space-group names.
They are only intended as comments.
;

loop_
_space_group_symop_operation_xyz
'x, y, z'
'-x, -y, -z'

loop_
_atom_site_label
_atom_site_type_symbol
_atom_site_fract_x
_atom_site_fract_y
_atom_site_fract_z
_atom_site_U_iso_or_equiv
_atom_site_adp_type
_atom_site_occupancy
_atom_site_site_symmetry_order
_atom_site_calc_flag
_atom_site_refinement_flags_posn
_atom_site_refinement_flags_adp
_atom_site_refinement_flags_occupancy
_atom_site_disorder_assembly
_atom_site_disorder_group
Cl1 Cl 0.65912(12) 0.13626(8) 0.30549(7) 0.0384(3) Uani 1 1 d . . . . .
Cl2 Cl 0.10918(15) 0.92634(10) 0.30675(10) 0.0550(4) Uani 1 1 d . . . . .
Cl3 Cl 0.2821(2) 0.66553(13) 0.96674(10) 0.0713(5) Uani 1 1 d . . . . .
O3 O 0.5791(4) 0.0245(3) 0.2257(2) 0.0516(8) Uani 1 1 d . . . . .
O4 O 0.7170(4) 0.1138(3) 0.3938(2) 0.0520(8) Uani 1 1 d . . . . .
N1 N 0.3032(4) 0.5156(3) 0.3982(2) 0.0311(7) Uani 1 1 d . . . . .
O2 O 0.8039(4) 0.1872(3) 0.2773(3) 0.0646(10) Uani 1 1 d . . . . .
O5 O 0.5376(5) 0.2182(3) 0.3281(3) 0.0635(10) Uani 1 1 d . . . . .
N2 N 0.6032(5) 0.8637(3) 0.3542(3) 0.0471(9) Uani 1 1 d . . . . .
H2A H 0.655425 0.933571 0.362653 0.057 Uiso 1 1 calc R U . . .
C9 C 0.2247(4) 0.4092(3) 0.3918(3) 0.0288(7) Uani 1 1 d . . . . .
N3 N 0.0880(5) 0.4090(3) 0.6618(3) 0.0478(9) Uani 1 1 d . . . . .
H3A H 0.061064 0.409021 0.716938 0.057 Uiso 1 1 calc R U . . .
C16 C 0.1747(5) 0.4080(3) 0.4865(3) 0.0306(7) Uani 1 1 d . . . . .
C8 C 0.3513(5) 0.5220(3) 0.3158(3) 0.0319(8) Uani 1 1 d . . . . .
N4 N 0.2495(5) -0.0047(3) 0.0546(3) 0.0521(9) Uani 1 1 d . . . . .
H4A H 0.264696 -0.070351 0.061920 0.062 Uiso 1 1 calc R U . . .
C4 C 0.2325(5) 0.2024(3) 0.1274(3) 0.0365(8) Uani 1 1 d . . . . .
C6 C 0.2477(5) 0.3122(3) 0.2195(3) 0.0326(8) Uani 1 1 d . . . . .
C7 C 0.3260(5) 0.4230(3) 0.2251(3) 0.0359(8) Uani 1 1 d . . . . .
H7 H 0.360905 0.430905 0.169092 0.043 Uiso 1 1 calc R U . . .
C10 C 0.1942(5) 0.3063(3) 0.3046(3) 0.0319(8) Uani 1 1 d . . . . .
H10 H 0.138605 0.234050 0.303108 0.038 Uiso 1 1 calc R U . . .
C11 C 0.4397(5) 0.6427(3) 0.3277(3) 0.0335(8) Uani 1 1 d . . . . .
C17 C 0.0767(5) 0.3075(3) 0.4894(3) 0.0393(9) Uani 1 1 d . . . . .
H17 H 0.039927 0.238511 0.431155 0.047 Uiso 1 1 calc R U . . .
C20 C 0.2264(5) 0.5088(3) 0.5753(3) 0.0394(9) Uani 1 1 d . . . . .
H20 H 0.291553 0.577364 0.575439 0.047 Uiso 1 1 calc R U . . .
C5 C 0.2544(5) 0.0945(3) 0.1358(3) 0.0417(9) Uani 1 1 d . . . . .
H5 H 0.272651 0.091303 0.198802 0.050 Uiso 1 1 calc R U . . .
O8 O 0.2116(6) 0.8858(5) 0.3683(4) 0.0999(16) Uani 1 1 d . . . . .
C15 C 0.4958(5) 0.7312(3) 0.4232(3) 0.0391(9) Uani 1 1 d . . . . .
H15 H 0.477568 0.715817 0.479274 0.047 Uiso 1 1 calc R U . . .
C18 C 0.0349(6) 0.3103(4) 0.5777(3) 0.0479(10) Uani 1 1 d . . . . .
H18 H -0.030908 0.243304 0.579593 0.057 Uiso 1 1 calc R U . . .
C12 C 0.4688(6) 0.6694(4) 0.2469(3) 0.0466(10) Uani 1 1 d . . . . .
H12 H 0.433229 0.611327 0.182185 0.056 Uiso 1 1 calc R U . . .
C19 C 0.1820(6) 0.5079(4) 0.6625(3) 0.0464(10) Uani 1 1 d . . . . .
H19 H 0.216854 0.575571 0.721960 0.056 Uiso 1 1 calc R U . . .
C14 C 0.5785(6) 0.8420(4) 0.4339(3) 0.0463(10) Uani 1 1 d . . . . .
H14 H 0.617233 0.901799 0.497614 0.056 Uiso 1 1 calc R U . . .
C3 C 0.2032(6) 0.2017(4) 0.0316(3) 0.0484(10) Uani 1 1 d . . . . .
H3 H 0.187762 0.272459 0.022892 0.058 Uiso 1 1 calc R U . . .
O7 O 0.1570(9) 1.0476(4) 0.3297(4) 0.1114(19) Uani 1 1 d . . . . .
C13 C 0.5510(6) 0.7827(4) 0.2620(4) 0.0523(11) Uani 1 1 d . . . . .
H13 H 0.569347 0.801626 0.207613 0.063 Uiso 1 1 calc R U . . .
C1 C 0.2218(6) -0.0058(5) -0.0382(3) 0.0590(13) Uani 1 1 d . . . . .
H1 H 0.219840 -0.076513 -0.093400 0.071 Uiso 1 1 calc R U . . .
O6 O 0.1558(8) 0.8655(5) 0.2061(4) 0.1113(18) Uani 1 1 d . . . . .
C2 C 0.1968(7) 0.0967(5) -0.0508(3) 0.0597(13) Uani 1 1 d . . . . .
H2 H 0.175357 0.096365 -0.114960 0.072 Uiso 1 1 calc R U . . .
O9 O -0.0634(6) 0.8853(6) 0.2920(5) 0.124(2) Uani 1 1 d . . . . .
O12 O 0.3682(11) 0.7708(6) 1.0427(5) 0.146(3) Uani 1 1 d . . . . .
O10 O 0.3691(10) 0.5915(7) 0.9010(6) 0.163(3) Uani 1 1 d . . . . .
O13 O 0.1900(12) 0.5952(7) 1.0072(5) 0.178(4) Uani 1 1 d . . . . .
O11 O 0.1532(12) 0.6924(9) 0.9049(7) 0.191(4) Uani 1 1 d . . . . .
O1 O 0.9792(8) 0.3939(4) 0.8238(3) 0.1074(19) Uani 1 1 d . . . . .
H1A H 0.901110 0.343217 0.828067 0.161 Uiso 1 1 d . U . . .
H1B H 0.968500 0.445400 0.861200 0.161 Uiso 1 1 d . U . . .

loop_
_atom_site_aniso_label
_atom_site_aniso_U_11
_atom_site_aniso_U_22
_atom_site_aniso_U_33
_atom_site_aniso_U_23
_atom_site_aniso_U_13
_atom_site_aniso_U_12
Cl1 0.0413(6) 0.0297(5) 0.0384(5) 0.0095(4) 0.0039(4) -0.0003(4)
Cl2 0.0494(7) 0.0467(6) 0.0748(8) 0.0344(6) 0.0026(5) 0.0034(5)
Cl3 0.0889(10) 0.0656(8) 0.0479(7) 0.0081(6) 0.0194(6) 0.0088(7)
O3 0.0601(19) 0.0338(15) 0.0452(17) 0.0016(13) 0.0030(14) 0.0007(13)
O4 0.066(2) 0.0473(17) 0.0429(16) 0.0216(14) 0.0043(14) -0.0005(14)
N1 0.0349(16) 0.0272(15) 0.0313(15) 0.0118(12) 0.0076(12) 0.0025(12)
O2 0.058(2) 0.078(2) 0.058(2) 0.0349(18) 0.0069(16) -0.0165(18)
O5 0.060(2) 0.0414(17) 0.069(2) 0.0025(15) -0.0043(17) 0.0153(15)
N2 0.046(2) 0.0329(17) 0.066(2) 0.0240(17) 0.0118(17) -0.0024(14)
C9 0.0301(17) 0.0267(17) 0.0310(18) 0.0124(14) 0.0070(14) 0.0046(13)
N3 0.055(2) 0.062(2) 0.0341(18) 0.0244(17) 0.0151(16) 0.0111(18)
C16 0.0316(18) 0.0302(17) 0.0318(18) 0.0139(15) 0.0060(14) 0.0059(14)
C8 0.0343(18) 0.0294(18) 0.0338(18) 0.0145(15) 0.0074(15) 0.0027(14)
N4 0.054(2) 0.0373(19) 0.052(2) 0.0043(16) 0.0100(17) 0.0044(16)
C4 0.0340(19) 0.037(2) 0.0324(19) 0.0080(16) 0.0070(15) 0.0002(15)
C6 0.0329(18) 0.0308(18) 0.0306(18) 0.0090(15) 0.0043(14) 0.0041(14)
C7 0.042(2) 0.0352(19) 0.0314(18) 0.0141(16) 0.0097(15) 0.0024(15)
C10 0.0336(18) 0.0265(17) 0.0336(18) 0.0107(15) 0.0065(14) -0.0001(14)
C11 0.0313(18) 0.0303(18) 0.041(2) 0.0168(16) 0.0073(15) 0.0035(14)
C17 0.045(2) 0.0346(19) 0.036(2) 0.0140(16) 0.0071(16) -0.0026(16)
C20 0.049(2) 0.0309(19) 0.034(2) 0.0094(16) 0.0084(17) 0.0009(16)
C5 0.046(2) 0.033(2) 0.036(2) 0.0041(16) 0.0044(17) -0.0004(16)
O8 0.076(3) 0.118(4) 0.140(4) 0.091(4) 0.007(3) 0.022(3)
C15 0.046(2) 0.0319(19) 0.038(2) 0.0129(16) 0.0072(17) 0.0035(16)
C18 0.052(2) 0.049(2) 0.048(2) 0.027(2) 0.0123(19) -0.0020(19)
C12 0.063(3) 0.037(2) 0.040(2) 0.0170(18) 0.0128(19) -0.0026(19)
C19 0.060(3) 0.047(2) 0.0281(19) 0.0095(17) 0.0107(18) 0.0083(19)
C14 0.050(2) 0.035(2) 0.049(2) 0.0141(18) 0.0028(19) -0.0011(17)
C3 0.055(3) 0.052(2) 0.036(2) 0.0145(19) 0.0109(19) 0.004(2)
O7 0.189(6) 0.055(2) 0.115(4) 0.047(3) 0.064(4) 0.026(3)
C13 0.066(3) 0.045(2) 0.054(3) 0.028(2) 0.020(2) 0.001(2)
C1 0.058(3) 0.056(3) 0.041(2) -0.005(2) 0.014(2) -0.001(2)
O6 0.149(5) 0.099(4) 0.080(3) 0.019(3) 0.050(3) 0.020(3)
C2 0.064(3) 0.075(3) 0.029(2) 0.011(2) 0.009(2) 0.002(2)
O9 0.052(3) 0.170(6) 0.166(6) 0.087(5) 0.016(3) 0.003(3)
O12 0.213(8) 0.094(4) 0.089(4) 0.012(3) -0.026(4) -0.003(4)
O10 0.159(6) 0.147(6) 0.177(7) 0.027(5) 0.102(5) 0.058(5)
O13 0.243(9) 0.157(6) 0.099(4) 0.019(4) 0.081(5) -0.066(6)
O11 0.181(8) 0.198(8) 0.154(7) 0.035(6) -0.035(6) 0.072(6)
O1 0.167(5) 0.084(3) 0.054(2) 0.013(2) 0.045(3) -0.030(3)

loop_
_atom_type_symbol
_atom_type_description
_atom_type_scat_dispersion_real
_atom_type_scat_dispersion_imag
_atom_type_scat_source
C C 0.0033 0.0016 'International Tables Vol C Tables 4.2.6.8 and 6.1.1.4'
H H 0.0000 0.0000 'International Tables Vol C Tables 4.2.6.8 and 6.1.1.4'
N N 0.0061 0.0033 'International Tables Vol C Tables 4.2.6.8 and 6.1.1.4'
O O 0.0106 0.0060 'International Tables Vol C Tables 4.2.6.8 and 6.1.1.4'
Cl Cl 0.1484 0.1585 'International Tables Vol C Tables 4.2.6.8 and 6.1.1.4'

loop_
_geom_angle_atom_site_label_1
_geom_angle_atom_site_label_2
_geom_angle_atom_site_label_3
_geom_angle
_geom_angle_site_symmetry_1
_geom_angle_site_symmetry_3
_geom_angle_publ_flag
O2 Cl1 O3 109.5(2) . . ?
O2 Cl1 O5 110.2(2) . . ?
O3 Cl1 O5 110.18(19) . . ?
O2 Cl1 O4 109.1(2) . . ?
O3 Cl1 O4 109.08(19) . . ?
O5 Cl1 O4 108.7(2) . . ?
O9 Cl2 O7 116.6(4) . . ?
O9 Cl2 O8 114.2(3) . . ?
O7 Cl2 O8 112.3(4) . . ?
O9 Cl2 O6 103.6(4) . . ?
O7 Cl2 O6 104.4(3) . . ?
O8 Cl2 O6 103.8(4) . . ?
O10 Cl3 O12 120.6(5) . . ?
O10 Cl3 O13 107.0(5) . . ?
O12 Cl3 O13 109.6(4) . . ?
O10 Cl3 O11 104.2(6) . . ?
O12 Cl3 O11 109.6(5) . . ?
O13 Cl3 O11 104.6(7) . . ?
C8 N1 C9 117.8(3) . . ?
C13 N2 C14 122.7(4) . . ?
C13 N2 H2A 118.7 . . ?
C14 N2 H2A 118.7 . . ?
N1 C9 C10 123.0(3) . . ?
N1 C9 C16 115.2(3) . . ?
C10 C9 C16 121.8(3) . . ?
C18 N3 C19 121.9(3) . . ?
C18 N3 H3A 119.0 . . ?
C19 N3 H3A 119.0 . . ?
C20 C16 C17 118.0(3) . . ?
C20 C16 C9 120.0(3) . . ?
C17 C16 C9 121.9(3) . . ?
N1 C8 C7 123.0(3) . . ?
N1 C8 C11 115.4(3) . . ?
C7 C8 C11 121.5(3) . . ?
C5 N4 C1 122.3(4) . . ?
C5 N4 H4A 118.8 . . ?
C1 N4 H4A 118.8 . . ?
C5 C4 C3 117.3(4) . . ?
C5 C4 C6 119.2(3) . . ?
C3 C4 C6 123.5(4) . . ?
C10 C6 C7 118.1(3) . . ?
C10 C6 C4 121.1(3) . . ?
C7 C6 C4 120.7(3) . . ?
C6 C7 C8 118.9(3) . . ?
C6 C7 H7 120.6 . . ?
C8 C7 H7 120.6 . . ?
C9 C10 C6 119.2(3) . . ?
C9 C10 H10 120.4 . . ?
C6 C10 H10 120.4 . . ?
C12 C11 C15 118.5(3) . . ?
C12 C11 C8 122.2(3) . . ?
C15 C11 C8 119.3(3) . . ?
C18 C17 C16 119.8(4) . . ?
C18 C17 H17 120.1 . . ?
C16 C17 H17 120.1 . . ?
C19 C20 C16 120.3(4) . . ?
C19 C20 H20 119.9 . . ?
C16 C20 H20 119.9 . . ?
N4 C5 C4 120.7(4) . . ?
N4 C5 H5 119.7 . . ?
C4 C5 H5 119.7 . . ?
C14 C15 C11 119.2(4) . . ?
C14 C15 H15 120.4 . . ?
C11 C15 H15 120.4 . . ?
N3 C18 C17 120.3(4) . . ?
N3 C18 H18 119.8 . . ?
C17 C18 H18 119.8 . . ?
C11 C12 C13 119.9(4) . . ?
C11 C12 H12 120.1 . . ?
C13 C12 H12 120.1 . . ?
N3 C19 C20 119.6(4) . . ?
N3 C19 H19 120.2 . . ?
C20 C19 H19 120.2 . . ?
N2 C14 C15 120.2(4) . . ?
N2 C14 H14 119.9 . . ?
C15 C14 H14 119.9 . . ?
C2 C3 C4 120.3(4) . . ?
C2 C3 H3 119.8 . . ?
C4 C3 H3 119.8 . . ?
N2 C13 C12 119.5(4) . . ?
N2 C13 H13 120.2 . . ?
C12 C13 H13 120.2 . . ?
N4 C1 C2 119.5(4) . . ?
N4 C1 H1 120.3 . . ?
C2 C1 H1 120.3 . . ?
C1 C2 C3 119.9(4) . . ?
C1 C2 H2 120.0 . . ?
C3 C2 H2 120.0 . . ?
H1A O1 H1B 100.8 . . ?

loop_
_geom_bond_atom_site_label_1
_geom_bond_atom_site_label_2
_geom_bond_distance
_geom_bond_site_symmetry_2
_geom_bond_publ_flag
Cl1 O2 1.423(3) . ?
Cl1 O3 1.433(3) . ?
Cl1 O5 1.433(3) . ?
Cl1 O4 1.445(3) . ?
Cl2 O9 1.365(5) . ?
Cl2 O7 1.379(4) . ?
Cl2 O8 1.391(4) . ?
Cl2 O6 1.492(5) . ?
Cl3 O10 1.362(6) . ?
Cl3 O12 1.378(6) . ?
Cl3 O13 1.402(6) . ?
Cl3 O11 1.421(8) . ?
N1 C8 1.334(5) . ?
N1 C9 1.337(4) . ?
N2 C13 1.319(6) . ?
N2 C14 1.320(6) . ?
N2 H2A 0.8600 . ?
C9 C10 1.383(5) . ?
C9 C16 1.493(5) . ?
N3 C18 1.337(6) . ?
N3 C19 1.339(6) . ?
N3 H3A 0.8600 . ?
C16 C20 1.387(5) . ?
C16 C17 1.392(5) . ?
C8 C7 1.391(5) . ?
C8 C11 1.493(5) . ?
N4 C5 1.331(5) . ?
N4 C1 1.340(6) . ?
N4 H4A 0.8600 . ?
C4 C5 1.384(6) . ?
C4 C3 1.387(6) . ?
C4 C6 1.479(5) . ?
C6 C10 1.387(5) . ?
C6 C7 1.388(5) . ?
C7 H7 0.9300 . ?
C10 H10 0.9300 . ?
C11 C12 1.374(5) . ?
C11 C15 1.388(5) . ?
C17 C18 1.361(6) . ?
C17 H17 0.9300 . ?
C20 C19 1.369(6) . ?
C20 H20 0.9300 . ?
C5 H5 0.9300 . ?
C15 C14 1.375(6) . ?
C15 H15 0.9300 . ?
C18 H18 0.9300 . ?
C12 C13 1.382(6) . ?
C12 H12 0.9300 . ?
C19 H19 0.9300 . ?
C14 H14 0.9300 . ?
C3 C2 1.380(7) . ?
C3 H3 0.9300 . ?
C13 H13 0.9300 . ?
C1 C2 1.352(8) . ?
C1 H1 0.9300 . ?
C2 H2 0.9300 . ?
O1 H1A 0.8499 . ?
O1 H1B 0.6810 . ?
